data_2238430
loop_
_publ_author_name
'Rivera, Augusto'
'C\'ardenas, Lorena'
'R\'ios-Motta, Jaime'
'Ku\<cer\'akov\'a, Monika'
'Du\<sek, Michal'

_publ_section_title
;
 2,2'-{[2-(2-Hydroxyphenyl)-4-methylimidazolidine-1,3-diyl]bis(methylene)}diphenol
;
_journal_coeditor_code SJ5345
_journal_issue 8
_journal_name_full 'Acta Crystallographica Section E'
_journal_page_first o1295
_journal_page_last o1296
_journal_paper_doi 10.1107/S1600536813019417
_journal_volume 69
_journal_year 2013
_chemical_formula_iupac 'C24 H26 N2 O3'
_chemical_formula_moiety 'C24 H26 N2 O3'
_chemical_formula_sum 'C24 H26 N2 O3'
_chemical_formula_weight 390.47
_chemical_name_systematic 2,2'-{[2-(2-Hydroxyphenyl)-4-methylimidazolidine-1,3-diyl]bis(methylene)}diphenol
_space_group_IT_number 15
_symmetry_cell_setting monoclinic
_symmetry_space_group_name_Hall '-C 2yc'
_symmetry_space_group_name_H-M 'C 1 2/c 1'
_cell_angle_alpha 90
_cell_angle_beta 102.450(4)
_cell_angle_gamma 90
_cell_formula_units_Z 16
_cell_length_a 24.2482(10)
_cell_length_b 9.8145(3)
_cell_length_c 35.1675(15)
_cell_measurement_reflns_used 7208
_cell_measurement_temperature 119.8
_cell_measurement_theta_max 66.9784
_cell_measurement_theta_min 3.6742
_cell_volume 8172.5(6)
_computing_cell_refinement 'CrysAlis PRO (Agilent, 2010)'
_computing_data_collection 'CrysAlis PRO (Agilent, 2010)'
_computing_data_reduction 'CrysAlis PRO (Agilent, 2010)'
_computing_molecular_graphics 'DIAMOND (Brandenburg & Putz, 2005)'
_computing_publication_material 'JANA2006 (Pet\<r\'i\<cek <i>et al.</i>, 2006)'
_computing_structure_refinement 'JANA2006 (Pet\<r\'i\<cek <i>et al.</i>, 2006)'
_computing_structure_solution 'SUPERFLIP (Palatinus & Chapuis, 2007)'
_diffrn_ambient_temperature 119.8
_diffrn_detector_area_resol_mean 10.3784
_diffrn_measured_fraction_theta_full 0.98
_diffrn_measured_fraction_theta_max 0.97
_diffrn_measurement_device 'four-circle diffractometer'
_diffrn_measurement_device_type 'Agilent Xcalibur Gemini ultra diffractometer with Atlas detector'
_diffrn_measurement_method \w
_diffrn_radiation_monochromator mirror
_diffrn_radiation_source 'Enhance Ultra (Cu) X-ray Source'
_diffrn_radiation_type 'Cu K\a'
_diffrn_radiation_wavelength 1.5418
_diffrn_reflns_av_R_equivalents 0.0271
_diffrn_reflns_av_sigmaI/netI 0.0294
_diffrn_reflns_limit_h_max 28
_diffrn_reflns_limit_h_min -24
_diffrn_reflns_limit_k_max 10
_diffrn_reflns_limit_k_min -11
_diffrn_reflns_limit_l_max 40
_diffrn_reflns_limit_l_min -41
_diffrn_reflns_number 15999
_diffrn_reflns_reduction_process
;
Integration of the CCD images was done by program CrysAlisPro
(Agilent Technologies, 2010). The same program was used for indexing of the
crystal shape and absorption correction.
;
_diffrn_reflns_theta_full 65.81
_diffrn_reflns_theta_max 67.08
_diffrn_reflns_theta_min 4.05
_diffrn_standards_number 0
_exptl_absorpt_coefficient_mu 0.672
_exptl_absorpt_correction_T_max 1.00000
_exptl_absorpt_correction_T_min 0.50542
_exptl_absorpt_correction_type multi-scan
_exptl_absorpt_process_details '(CrysAlis PRO; Agilent, 2010)'
_exptl_crystal_colour colourless
_exptl_crystal_density_diffrn 1.269
_exptl_crystal_description polygon
_exptl_crystal_F_000 3328
_exptl_crystal_size_max 0.1979
_exptl_crystal_size_mid 0.1069
_exptl_crystal_size_min 0.0509
_refine_diff_density_max 0.31
_refine_diff_density_min -0.19
_refine_ls_extinction_method none
_refine_ls_goodness_of_fit_ref 1.68
_refine_ls_hydrogen_treatment mixed
_refine_ls_number_constraints 231
_refine_ls_number_parameters 556
_refine_ls_number_reflns 7053
_refine_ls_number_restraints 7
_refine_ls_R_factor_all 0.0566
_refine_ls_R_factor_gt 0.0395
_refine_ls_shift/su_max 0.0215
_refine_ls_shift/su_mean 0.0028
_refine_ls_structure_factor_coef F
_refine_ls_weighting_details 'w = 1/(\s^2^(F)+0.0001F^2^)'
_refine_ls_weighting_scheme sigma
_refine_ls_wR_factor_gt 0.0445
_refine_ls_wR_factor_ref 0.0475
_reflns_number_gt 5315
_reflns_number_total 7053
_reflns_threshold_expression I>3\s(I)
_cod_data_source_file sj5345.cif
_cod_data_source_block I
_cod_original_sg_symbol_H-M 'C 2/c'
_cod_database_code 2238430
_cod_database_fobs_code 2238430

loop_
_symmetry_equiv_pos_site_id
_symmetry_equiv_pos_as_xyz
1 x,y,z
2 -x,y,-z+1/2
3 -x,-y,-z
4 x,-y,z+1/2
5 x+1/2,y+1/2,z
6 -x+1/2,y+1/2,-z+1/2
7 -x+1/2,-y+1/2,-z
8 x+1/2,-y+1/2,z+1/2

loop_
_atom_site_type_symbol
_atom_site_label
_atom_site_fract_x
_atom_site_fract_y
_atom_site_fract_z
_atom_site_U_iso_or_equiv
_atom_site_adp_type
_atom_site_calc_flag
_atom_site_occupancy
_atom_site_symmetry_multiplicity
O O1 0.95371(6) 0.19541(14) 0.01694(4) 0.0419(5) Uani d 1 8
O O2 0.78858(5) 0.22409(14) 0.12403(4) 0.0378(4) Uani d 1 8
O O3 0.78818(5) 0.48488(14) 0.19668(4) 0.0387(5) Uani d 1 8
O O4 0.94590(5) -0.01395(14) -0.13241(3) 0.0364(4) Uani d 1 8
O O5 0.95161(5) -0.02816(13) -0.04311(3) 0.0325(4) Uani d 1 8
O O6 0.94669(6) 0.28240(15) 0.34574(4) 0.0432(5) Uani d 1 8
N N2 0.87484(6) 0.35663(14) 0.24227(4) 0.0265(5) Uani d 1 8
N N3 0.86673(6) 0.19986(14) -0.04268(4) 0.0246(4) Uani d 1 8
N N4 0.88014(6) 0.26264(14) 0.18386(4) 0.0269(5) Uani d 1 8
N N1 0.87030(6) 0.12455(14) -0.10395(4) 0.0270(5) Uani d 1 8
C C45 0.92473(8) 0.29225(19) 0.03307(5) 0.0320(6) Uani d 1 8
C C46 0.82322(7) 0.13953(18) 0.10878(5) 0.0295(6) Uani d 1 8
C C47 0.95436(9) 0.3752(2) 0.06230(5) 0.0418(7) Uani d 1 8
C C48 0.88388(7) 0.51481(17) 0.18940(4) 0.0270(5) Uani d 1 8
C C1 0.90105(7) 0.37983(17) 0.20879(5) 0.0264(5) Uani d 1 8
C C2 0.85171(7) -0.04658(18) -0.05479(5) 0.0278(5) Uani d 1 8
C C3 0.92609(10) 0.4723(2) 0.07911(5) 0.0424(7) Uani d 1 8
C C4 0.85081(10) 0.75819(19) 0.15069(5) 0.0413(7) Uani d 1 8
C C5 0.79881(8) 0.05083(19) 0.07899(5) 0.0346(6) Uani d 1 8
C C6 0.86364(11) -0.3038(2) -0.01921(6) 0.0477(8) Uani d 1 8
C C7 0.82775(8) 0.55781(18) 0.18302(5) 0.0312(6) Uani d 1 8
C C8 0.83500(7) 0.21722(18) -0.01195(5) 0.0288(6) Uani d 1 8
C C9 0.80471(9) -0.1247(2) -0.05198(5) 0.0383(7) Uani d 1 8
C C10 0.84272(7) 0.09546(17) -0.07138(5) 0.0267(5) Uani d 1 8
C C11 0.87636(11) 0.1786(2) -0.23652(5) 0.0477(8) Uani d 1 8
C C12 0.89522(8) 0.34332(18) 0.34300(5) 0.0312(6) Uani d 1 8
C C13 0.86650(8) 0.30750(17) 0.02005(5) 0.0277(5) Uani d 1 8
C C14 0.90529(8) -0.10177(17) -0.03976(5) 0.0279(5) Uani d 1 8
C C15 0.91066(10) -0.22970(19) -0.02197(5) 0.0384(7) Uani d 1 8
C C16 0.81141(9) 0.67841(19) 0.16319(5) 0.0384(7) Uani d 1 8
C C17 0.88192(7) 0.14208(17) 0.12213(5) 0.0267(5) Uani d 1 8
C C18 0.86977(8) 0.20647(18) 0.24694(5) 0.0339(6) Uani d 1 8
C C19 0.86484(9) 0.3312(2) 0.37219(5) 0.0368(6) Uani d 1 8
C C20 0.84506(10) 0.1634(2) -0.20836(5) 0.0438(7) Uani d 1 8
C C21 0.83213(8) -0.0343(2) 0.06214(5) 0.0360(6) Uani d 1 8
C C22 0.87397(8) 0.41967(18) 0.30986(5) 0.0290(6) Uani d 1 8
C C23 0.79147(9) 0.47089(19) 0.33567(5) 0.0384(7) Uani d 1 8
C C24 0.88997(8) -0.03312(19) 0.07506(5) 0.0349(6) Uani d 1 8
C C25 0.91415(8) 0.05456(18) 0.10489(5) 0.0313(6) Uani d 1 8
C C26 0.86595(14) 0.3233(9) -0.06671(12) 0.0283(8) Uani d 0.7544 8
C C26' 0.8776(5) 0.323(3) -0.0652(4) 0.0283(8) Uani d 0.2456 8
C C27 0.88837(8) 0.14813(18) 0.21160(5) 0.0324(6) Uani d 1 8
C C28 0.90970(7) 0.24526(18) 0.15184(5) 0.0297(6) Uani d 1 8
C C29 0.92237(8) 0.05111(18) -0.16700(5) 0.0303(6) Uani d 1 8
C C30 0.92320(9) 0.59829(18) 0.17732(5) 0.0335(6) Uani d 1 8
C C31 0.82189(8) 0.48319(19) 0.30694(5) 0.0348(6) Uani d 1 8
C C32 0.86847(9) 0.4870(2) 0.06741(5) 0.0404(7) Uani d 1 8
C C33 0.81058(10) -0.2528(2) -0.03426(6) 0.0496(8) Uani d 1 8
C C34 0.86738(8) 0.09890(19) -0.17311(5) 0.0313(6) Uani d 1 8
C C35 0.90488(8) 0.43120(19) 0.27722(5) 0.0316(6) Uani d 1 8
C C36 0.83919(9) 0.40474(18) 0.03783(5) 0.0352(6) Uani d 1 8
C C37 0.81342(9) 0.39430(19) 0.36837(5) 0.0382(7) Uani d 1 8
C C38 0.95412(9) 0.0660(2) -0.19492(6) 0.0419(7) Uani d 1 8
C C39 0.90683(10) 0.71999(19) 0.15794(5) 0.0412(7) Uani d 1 8
C C40 0.88940(11) 0.2730(3) -0.10092(7) 0.0297(8) Uani d 0.7544 8
C C40' 0.8611(3) 0.2702(10) -0.1067(3) 0.0297(8) Uani d 0.2456 8
C C41 0.93073(10) 0.1306(2) -0.22976(6) 0.0474(8) Uani d 1 8
C C42 0.83485(8) 0.0823(2) -0.14163(5) 0.0390(7) Uani d 1 8
C C43 0.80854(9) 0.1690(2) 0.24714(6) 0.0444(7) Uani d 1 8
C C44 0.95226(11) 0.2901(3) -0.09486(8) 0.0457(10) Uani d 0.7544 8
H H1C47 0.994508 0.365094 0.070848 0.0502 Uiso d 1 8
H H1C1 0.941523 0.385416 0.21539 0.0317 Uiso d 1 8
H H1C3 0.946827 0.530325 0.09917 0.0508 Uiso d 1 8
H H1C4 0.839141 0.841134 0.136801 0.0495 Uiso d 1 8
H H1C5 0.758507 0.048774 0.070097 0.0416 Uiso d 1 8
H H1C6 0.867804 -0.391325 -0.006743 0.0572 Uiso d 1 8
H H1C8 0.828765 0.129791 -0.001377 0.0345 Uiso d 1 8
H H2C8 0.798809 0.256682 -0.022827 0.0345 Uiso d 1 8
H H1C9 0.767564 -0.089786 -0.062453 0.046 Uiso d 1 8
H H1C10 0.80234 0.09867 -0.079694 0.0321 Uiso d 1 8
H H1C11 0.860151 0.22247 -0.260745 0.0572 Uiso d 1 8
H H1C15 0.94756 -0.266204 -0.011581 0.0461 Uiso d 1 8
H H1C16 0.772569 0.706364 0.158165 0.0461 Uiso d 1 8
H H1C18 0.892046 0.171781 0.270903 0.0407 Uiso d 1 8
H H1C19 0.879891 0.278525 0.395072 0.0442 Uiso d 1 8
H H1C20 0.80716 0.197972 -0.213141 0.0525 Uiso d 1 8
H H1C21 0.814971 -0.094283 0.041399 0.0432 Uiso d 1 8
H H1C23 0.755492 0.514983 0.332976 0.0461 Uiso d 1 8
H H1C24 0.913261 -0.092445 0.063519 0.0419 Uiso d 1 8
H H1C25 0.954443 0.054698 0.113879 0.0375 Uiso d 1 8
H H1C27 0.927746 0.125176 0.218571 0.0389 Uiso d 1 8
H H2C27 0.86383 0.074385 0.200981 0.0389 Uiso d 1 8
H H1C28 0.948094 0.218689 0.162231 0.0357 Uiso d 1 8
H H2C28 0.911812 0.331383 0.139295 0.0357 Uiso d 1 8
H H1C30 0.962178 0.571479 0.182448 0.0402 Uiso d 1 8
H H1C31 0.806747 0.537041 0.284312 0.0418 Uiso d 1 8
H H1C32 0.848835 0.553251 0.07959 0.0485 Uiso d 1 8
H H1C33 0.777712 -0.305035 -0.032587 0.0595 Uiso d 1 8
H H1C35 0.908257 0.525479 0.270808 0.0379 Uiso d 1 8
H H2C35 0.942308 0.394912 0.285534 0.0379 Uiso d 1 8
H H1C36 0.799047 0.415411 0.029464 0.0422 Uiso d 1 8
H H1C37 0.792598 0.385145 0.388555 0.0458 Uiso d 1 8
H H1C38 0.992093 0.031886 -0.190284 0.0503 Uiso d 1 8
H H1C39 0.934258 0.77688 0.149677 0.0494 Uiso d 1 8
H H1C41 0.952701 0.141814 -0.249219 0.0568 Uiso d 1 8
H H1C42 0.801503 0.137883 -0.147465 0.0468 Uiso d 1 8
H H2C42 0.824181 -0.011411 -0.14019 0.0468 Uiso d 1 8
H H1C43 0.805315 0.071928 0.249169 0.0532 Uiso d 1 8
H H2C43 0.79764 0.211737 0.268958 0.0532 Uiso d 1 8
H H3C43 0.784286 0.199906 0.223437 0.0532 Uiso d 1 8
H H1C44 0.964516 0.259305 -0.117596 0.0548 Uiso d 0.7544 8
H H2C44 0.961823 0.384565 -0.090395 0.0548 Uiso d 0.7544 8
H H3C44 0.970606 0.237512 -0.072721 0.0548 Uiso d 0.7544 8
H H5 0.9826(6) -0.0767(17) -0.0353(5) 0.039 Uiso d 1 8
H H1 0.9318(8) 0.172(2) -0.0056(4) 0.0503 Uiso d 1 8
H H2 0.8099(8) 0.260(2) 0.1452(4) 0.0454 Uiso d 1 8
H H3 0.8089(8) 0.4317(18) 0.2144(5) 0.0464 Uiso d 1 8
H H4 0.9296(8) 0.0246(19) -0.1150(5) 0.0437 Uiso d 1 8
H H6 0.9458(9) 0.2057(14) 0.3587(6) 0.0519 Uiso d 1 8
C C44' 0.9383(3) 0.3680(9) -0.0554(2) 0.046(3) Uani d 0.2456 8
H H1C26 0.891045 0.390171 -0.052417 0.0339 Uiso d 0.7544 8
H H2C26 0.827656 0.352997 -0.075848 0.0339 Uiso d 0.7544 8
H H1C40 0.876076 0.323585 -0.124471 0.0356 Uiso d 0.7544 8
H H1C44' 0.961796 0.295871 -0.061466 0.0556 Uiso d 0.2456 8
H H2C44' 0.942857 0.447344 -0.070407 0.0556 Uiso d 0.2456 8
H H3C44' 0.949117 0.389126 -0.02818 0.0556 Uiso d 0.2456 8
H H1C26' 0.857458 0.402884 -0.059874 0.0339 Uiso d 0.2456 8
H H1C40' 0.821774 0.288173 -0.11693 0.0356 Uiso d 0.2456 8
H H2C40' 0.885218 0.309841 -0.122001 0.0356 Uiso d 0.2456 8

loop_
_atom_site_aniso_label
_atom_site_aniso_U_11
_atom_site_aniso_U_22
_atom_site_aniso_U_33
_atom_site_aniso_U_12
_atom_site_aniso_U_13
_atom_site_aniso_U_23
_atom_site_aniso_type_symbol
O1 0.0347(8) 0.0531(9) 0.0331(7) 0.0104(7) -0.0034(6) -0.0128(6) O
O2 0.0272(7) 0.0461(8) 0.0412(7) 0.0076(6) 0.0094(6) 0.0000(6) O
O3 0.0290(7) 0.0408(8) 0.0455(8) 0.0031(6) 0.0061(6) 0.0078(6) O
O4 0.0315(7) 0.0484(8) 0.0300(7) 0.0092(6) 0.0080(5) 0.0007(6) O
O5 0.0257(7) 0.0311(7) 0.0387(7) 0.0019(6) 0.0022(5) 0.0043(5) O
O6 0.0355(8) 0.0516(9) 0.0413(8) 0.0016(7) 0.0055(6) 0.0141(6) O
N2 0.0295(8) 0.0268(8) 0.0248(7) -0.0020(6) 0.0092(6) 0.0023(6) N
N3 0.0265(8) 0.0252(7) 0.0231(7) -0.0003(6) 0.0078(6) 0.0002(5) N
N4 0.0295(8) 0.0246(7) 0.0288(7) 0.0011(6) 0.0111(6) 0.0044(6) N
N1 0.0283(8) 0.0307(8) 0.0214(7) -0.0002(7) 0.0040(6) -0.0004(6) N
C45 0.0384(11) 0.0342(10) 0.0245(8) -0.0008(9) 0.0090(7) -0.0015(7) C
C46 0.0301(10) 0.0314(9) 0.0290(9) 0.0030(8) 0.0111(7) 0.0083(7) C
C47 0.0438(12) 0.0495(12) 0.0319(10) -0.0102(10) 0.0074(9) -0.0068(9) C
C48 0.0333(10) 0.0249(9) 0.0233(8) -0.0007(8) 0.0073(7) 0.0004(6) C
C1 0.0244(9) 0.0292(9) 0.0268(8) -0.0002(8) 0.0081(7) 0.0026(7) C
C2 0.0312(10) 0.0306(9) 0.0237(8) -0.0072(8) 0.0102(7) -0.0064(7) C
C3 0.0607(14) 0.0411(11) 0.0287(9) -0.0196(11) 0.0173(9) -0.0084(8) C
C4 0.0696(15) 0.0242(10) 0.0299(10) 0.0028(10) 0.0102(9) 0.0040(7) C
C5 0.0285(10) 0.0416(11) 0.0329(9) -0.0037(9) 0.0046(8) 0.0072(8) C
C6 0.0780(17) 0.0314(11) 0.0403(11) -0.0098(12) 0.0275(11) -0.0033(8) C
C7 0.0351(10) 0.0299(9) 0.0279(9) -0.0018(8) 0.0056(7) 0.0003(7) C
C8 0.0290(9) 0.0317(9) 0.0274(8) -0.0004(8) 0.0102(7) 0.0002(7) C
C9 0.0379(11) 0.0419(11) 0.0397(10) -0.0140(9) 0.0184(9) -0.0160(8) C
C10 0.0202(9) 0.0338(10) 0.0260(8) -0.0021(8) 0.0047(7) -0.0033(7) C
C11 0.0825(18) 0.0329(11) 0.0263(10) -0.0001(11) 0.0089(10) 0.0015(8) C
C12 0.0304(10) 0.0323(10) 0.0297(9) -0.0032(8) 0.0041(7) -0.0005(7) C
C13 0.0352(10) 0.0272(9) 0.0230(8) -0.0023(8) 0.0111(7) 0.0025(7) C
C14 0.0345(10) 0.0276(9) 0.0219(8) -0.0048(8) 0.0071(7) -0.0034(7) C
C15 0.0586(14) 0.0296(10) 0.0278(9) -0.0006(10) 0.0109(9) -0.0007(7) C
C16 0.0466(12) 0.0350(11) 0.0311(9) 0.0101(10) 0.0026(9) 0.0021(8) C
C17 0.0268(9) 0.0286(9) 0.0263(8) 0.0009(8) 0.0095(7) 0.0069(7) C
C18 0.0430(11) 0.0288(9) 0.0326(9) 0.0040(9) 0.0140(8) 0.0068(7) C
C19 0.0485(12) 0.0352(10) 0.0260(9) -0.0087(9) 0.0063(8) 0.0026(8) C
C20 0.0532(13) 0.0447(12) 0.0296(10) 0.0138(10) 0.0004(9) -0.0035(8) C
C21 0.0423(12) 0.0368(10) 0.0288(9) -0.0073(9) 0.0073(8) 0.0017(8) C
C22 0.0331(10) 0.0286(9) 0.0257(8) -0.0065(8) 0.0074(7) -0.0020(7) C
C23 0.0408(12) 0.0339(10) 0.0445(11) -0.0013(9) 0.0179(9) -0.0031(8) C
C24 0.0419(11) 0.0328(10) 0.0331(9) 0.0023(9) 0.0149(8) 0.0010(8) C
C25 0.0284(10) 0.0352(10) 0.0317(9) 0.0024(8) 0.0100(8) 0.0046(7) C
C26 0.0286(17) 0.0292(10) 0.0274(9) -0.001(2) 0.0069(11) 0.0027(8) C
C26' 0.0286(17) 0.0292(10) 0.0274(9) -0.001(2) 0.0069(11) 0.0027(8) C
C27 0.0372(11) 0.0279(9) 0.0335(9) 0.0035(8) 0.0106(8) 0.0063(7) C
C28 0.0270(9) 0.0335(10) 0.0317(9) 0.0008(8) 0.0130(7) 0.0029(7) C
C29 0.0321(10) 0.0313(9) 0.0276(9) -0.0044(8) 0.0069(7) -0.0031(7) C
C30 0.0405(11) 0.0320(10) 0.0294(9) -0.0052(9) 0.0105(8) -0.0012(7) C
C31 0.0381(11) 0.0324(10) 0.0352(10) 0.0004(9) 0.0108(8) 0.0022(8) C
C32 0.0614(14) 0.0312(10) 0.0349(10) -0.0032(10) 0.0244(9) -0.0045(8) C
C33 0.0659(16) 0.0401(12) 0.0533(12) -0.0272(12) 0.0364(11) -0.0151(10) C
C34 0.0322(10) 0.0358(10) 0.0251(9) 0.0022(8) 0.0042(7) -0.0052(7) C
C35 0.0293(10) 0.0370(10) 0.0280(9) -0.0033(8) 0.0052(7) 0.0017(7) C
C36 0.0436(12) 0.0351(10) 0.0303(9) -0.0011(9) 0.0156(8) 0.0012(8) C
C37 0.0496(12) 0.0357(10) 0.0343(10) -0.0097(10) 0.0202(9) -0.0080(8) C
C38 0.0379(11) 0.0512(12) 0.0401(11) -0.0100(10) 0.0161(9) -0.0080(9) C
C39 0.0628(15) 0.0291(10) 0.0348(10) -0.0097(10) 0.0175(9) 0.0019(8) C
C40 0.0323(16) 0.0304(11) 0.0286(12) -0.0050(15) 0.0117(14) -0.0006(9) C
C40' 0.0323(16) 0.0304(11) 0.0286(12) -0.0050(15) 0.0117(14) -0.0006(9) C
C41 0.0679(16) 0.0454(12) 0.0342(11) -0.0190(12) 0.0229(10) -0.0054(9) C
C42 0.0252(10) 0.0641(14) 0.0255(9) 0.0040(10) 0.0006(7) -0.0089(9) C
C43 0.0505(13) 0.0336(11) 0.0552(12) -0.0045(10) 0.0251(10) 0.0014(9) C
C44 0.0408(15) 0.0439(16) 0.0599(18) -0.0174(13) 0.0277(13) -0.0201(13) C
C44' 0.046(5) 0.058(6) 0.032(4) -0.020(5) 0.003(4) 0.007(4) C

loop_
_atom_type_symbol
_atom_type_scat_dispersion_real
_atom_type_scat_dispersion_imag
_atom_type_scat_source
C 0.0181 0.0091 'International Tables Vol C tables 4.2.6.8 and 6.1.1.1'
H 0.0000 0.0000 'International Tables Vol C tables 4.2.6.8 and 6.1.1.1'
N 0.0311 0.0180 'International Tables Vol C tables 4.2.6.8 and 6.1.1.1'
O 0.0492 0.0322 'International Tables Vol C tables 4.2.6.8 and 6.1.1.1'

loop_
_geom_angle_atom_site_label_1
_geom_angle_atom_site_label_2
_geom_angle_atom_site_label_3
_geom_angle
C45 O1 H1 106.7(13)
C46 O2 H2 106.0(13)
C7 O3 H3 102.9(13)
C29 O4 H4 104.5(11)
C14 O5 H5 110.5(11)
C12 O6 H6 106.6(15)
C1 N2 C18 107.53(13)
C1 N2 C35 111.58(13)
C18 N2 C35 115.78(12)
C8 N3 C10 113.25(13)
C8 N3 C26 112.5(2)
C8 N3 C26' 118.3(7)
C10 N3 C26 103.0(2)
C10 N3 C26' 106.9(7)
C26 N3 C26' 10.6(4)
C1 N4 C27 102.83(12)
C1 N4 C28 112.68(14)
C27 N4 C28 113.58(14)
C10 N1 C40 108.22(15)
C10 N1 C40' 98.8(4)
C10 N1 C42 111.70(13)
C40 N1 C40' 26.0(3)
C40 N1 C42 116.13(15)
C40' N1 C42 99.6(3)
O1 C45 C47 118.88(17)
O1 C45 C13 120.66(15)
C47 C45 C13 120.46(18)
O2 C46 C5 118.46(15)
O2 C46 C17 121.52(14)
C5 C46 C17 120.01(17)
C45 C47 C3 119.88(19)
C45 C47 H1C47 120.06
C3 C47 H1C47 120.06
C1 C48 C7 120.21(16)
C1 C48 C30 121.01(16)
C7 C48 C30 118.79(16)
N2 C1 N4 101.73(13)
N2 C1 C48 111.92(14)
N2 C1 H1C1 114.25
N4 C1 C48 113.09(12)
N4 C1 H1C1 113.11
C48 C1 H1C1 103.16
C9 C2 C10 118.91(15)
C9 C2 C14 117.77(16)
C10 C2 C14 123.21(16)
C47 C3 C32 120.67(18)
C47 C3 H1C3 119.66
C32 C3 H1C3 119.66
C16 C4 C39 120.63(18)
C16 C4 H1C4 119.69
C39 C4 H1C4 119.69
C46 C5 C21 120.52(17)
C46 C5 H1C5 119.74
C21 C5 H1C5 119.74
C15 C6 C33 120.14(19)
C15 C6 H1C6 119.93
C33 C6 H1C6 119.93
O3 C7 C48 121.33(15)
O3 C7 C16 118.56(17)
C48 C7 C16 120.09(18)
N3 C8 C13 110.95(14)
N3 C8 H1C8 109.47
N3 C8 H2C8 109.47
C13 C8 H1C8 109.47
C13 C8 H2C8 109.47
H1C8 C8 H2C8 107.95
C2 C9 C33 121.36(18)
C2 C9 H1C9 119.32
C33 C9 H1C9 119.32
N3 C10 N1 102.71(13)
N3 C10 C2 112.10(12)
N3 C10 H1C10 114.45
N1 C10 C2 115.33(15)
N1 C10 H1C10 111.16
C2 C10 H1C10 101.59
C20 C11 C41 119.70(18)
C20 C11 H1C11 120.15
C41 C11 H1C11 120.15
O6 C12 C19 122.05(15)
O6 C12 C22 117.56(17)
C19 C12 C22 120.39(17)
C45 C13 C8 119.78(16)
C45 C13 C36 118.31(15)
C8 C13 C36 121.89(16)
O5 C14 C2 118.51(15)
O5 C14 C15 121.11(16)
C2 C14 C15 120.38(18)
C6 C15 C14 120.60(19)
C6 C15 H1C15 119.7
C14 C15 H1C15 119.7
C4 C16 C7 120.16(19)
C4 C16 H1C16 119.92
C7 C16 H1C16 119.92
C46 C17 C25 118.08(15)
C46 C17 C28 121.01(16)
C25 C17 C28 120.69(15)
N2 C18 C27 103.64(15)
N2 C18 C43 109.93(15)
N2 C18 H1C18 113.77
C27 C18 C43 111.83(15)
C27 C18 H1C18 111.94
C43 C18 H1C18 105.87
C12 C19 C37 120.23(16)
C12 C19 H1C19 119.89
C37 C19 H1C19 119.89
C11 C20 C34 121.3(2)
C11 C20 H1C20 119.35
C34 C20 H1C20 119.35
C5 C21 C24 120.11(16)
C5 C21 H1C21 119.95
C24 C21 H1C21 119.95
C12 C22 C31 118.04(17)
C12 C22 C35 121.71(16)
C31 C22 C35 120.23(15)
C31 C23 C37 119.13(19)
C31 C23 H1C23 120.44
C37 C23 H1C23 120.44
C21 C24 C25 119.29(18)
C21 C24 H1C24 120.36
C25 C24 H1C24 120.36
C17 C25 C24 121.99(17)
C17 C25 H1C25 119
C24 C25 H1C25 119
N3 C26 C26' 90(5)
N3 C26 C40 103.0(5)
N3 C26 C40' 104.1(6)
N3 C26 H1C26 109.47
N3 C26 H2C26 109.47
N3 C26 H1C26' 124.3
C26' C26 C40 67(3)
C26' C26 C40' 93(3)
C26' C26 H1C26 52.3
C26' C26 H2C26 160.01
C26' C26 H1C26' 103.89
C40 C26 C40' 25.9(3)
C40 C26 H1C26 109.47
C40 C26 H2C26 109.47
C40 C26 H1C26' 132.3
C40' C26 H1C26 130.53
C40' C26 H2C26 85.15
C40' C26 H1C26' 127.88
H1C26 C26 H2C26 115.22
H1C26 C26 H1C26' 52.59
H2C26 C26 H1C26' 62.8
N3 C26' C26 79(5)
N3 C26' C40 105.9(17)
N3 C26' C40' 100.8(15)
N3 C26' C44' 112.9(11)
N3 C26' H1C26 116.81
N3 C26' H1C26' 113.51
C26 C26' C40 102(3)
C26 C26' C40' 76(3)
C26 C26' C44' 163(7)
C26 C26' H1C26 112.21
C26 C26' H1C26' 59.85
C40 C26' C40' 26.1(4)
C40 C26' C44' 86.0(7)
C40 C26' H1C26 128.59
C40 C26' H1C26' 130.97
C40' C26' C44' 111.2(9)
C40' C26' H1C26 142.25
C40' C26' H1C26' 115.17
C44' C26' H1C26 52.38
C44' C26' H1C26' 103.56
H1C26 C26' H1C26' 53.4
N4 C27 C18 103.41(14)
N4 C27 H1C27 109.47
N4 C27 H2C27 109.47
C18 C27 H1C27 109.47
C18 C27 H2C27 109.47
H1C27 C27 H2C27 114.92
N4 C28 C17 113.00(14)
N4 C28 H1C28 109.47
N4 C28 H2C28 109.47
C17 C28 H1C28 109.47
C17 C28 H2C28 109.47
H1C28 C28 H2C28 105.7
O4 C29 C34 119.56(16)
O4 C29 C38 119.14(16)
C34 C29 C38 121.30(16)
C48 C30 C39 120.92(19)
C48 C30 H1C30 119.54
C39 C30 H1C30 119.54
C22 C31 C23 121.81(16)
C22 C31 H1C31 119.1
C23 C31 H1C31 119.1
C3 C32 C36 119.13(19)
C3 C32 H1C32 120.43
C36 C32 H1C32 120.44
C6 C33 C9 119.7(2)
C6 C33 H1C33 120.13
C9 C33 H1C33 120.13
C20 C34 C29 117.91(18)
C20 C34 C42 122.73(17)
C29 C34 C42 119.35(15)
N2 C35 C22 111.06(14)
N2 C35 H1C35 109.47
N2 C35 H2C35 109.47
C22 C35 H1C35 109.47
C22 C35 H2C35 109.47
H1C35 C35 H2C35 107.83
C13 C36 C32 121.52(19)
C13 C36 H1C36 119.24
C32 C36 H1C36 119.24
C19 C37 C23 120.4(2)
C19 C37 H1C37 119.8
C23 C37 H1C37 119.8
C29 C38 C41 119.5(2)
C29 C38 H1C38 120.26
C41 C38 H1C38 120.26
C4 C39 C30 119.3(2)
C4 C39 H1C39 120.33
C30 C39 H1C39 120.33
N1 C40 C26 101.9(3)
N1 C40 C26' 106.0(10)
N1 C40 C40' 70.4(9)
N1 C40 C44 113.6(2)
N1 C40 H1C40 113.15
N1 C40 H2C40' 112.69
C26 C40 C26' 10.2(4)
C26 C40 C40' 73.7(8)
C26 C40 C44 113.1(2)
C26 C40 H1C40 113.65
C26 C40 H2C40' 125.74
C26' C40 C40' 83.9(9)
C26' C40 C44 103.0(5)
C26' C40 H1C40 118.92
C26' C40 H2C40' 129.57
C40' C40 C44 170.1(9)
C40' C40 H1C40 68.34
C40' C40 H2C40' 79.99
C44 C40 H1C40 101.93
C44 C40 H2C40' 90.15
H1C40 C40 H2C40' 13.73
N1 C40' C26 107.8(6)
N1 C40' C26' 105.8(11)
N1 C40' C40 83.5(9)
N1 C40' H1C40 120.94
N1 C40' H1C40' 109.47
N1 C40' H2C40' 109.47
C26 C40' C26' 10.5(5)
C26 C40' C40 80.4(8)
C26 C40' H1C40 118
C26 C40' H1C40' 99.32
C26 C40' H2C40' 117.22
C26' C40' C40 69.9(8)
C26' C40' H1C40 112.64
C26' C40' H1C40' 109.47
C26' C40' H2C40' 109.47
C40 C40' H1C40 70.33
C40 C40' H1C40' 166.15
C40 C40' H2C40' 56.34
H1C40 C40' H1C40' 98.09
H1C40 C40' H2C40' 15.53
H1C40' C40' H2C40' 112.95
C11 C41 C38 120.3(2)
C11 C41 H1C41 119.85
C38 C41 H1C41 119.84
N1 C42 C34 109.58(15)
N1 C42 H1C42 109.47
N1 C42 H2C42 109.47
C34 C42 H1C42 109.47
C34 C42 H2C42 109.47
H1C42 C42 H2C42 109.36
C18 C43 H1C43 109.47
C18 C43 H2C43 109.47
C18 C43 H3C43 109.47
H1C43 C43 H2C43 109.47
H1C43 C43 H3C43 109.47
H2C43 C43 H3C43 109.47
C40 C44 H1C44 109.47
C40 C44 H2C44 109.47
C40 C44 H3C44 109.47
H1C44 C44 H2C44 109.47
H1C44 C44 H3C44 109.47
H2C44 C44 H3C44 109.47
C44 H3C44 H1C44' 83.26
C26' C44' H1C44' 109.47
C26' C44' H2C44' 109.47
C26' C44' H3C44' 109.47
H1C44' C44' H2C44' 109.47
H1C44' C44' H3C44' 109.47
H2C44' C44' H3C44' 109.47
C26 H1C26 C26' 15.48
C26 H1C26 H1C26' 57.04
C26' H1C26 H1C26' 72.15
C40 H1C40 C40' 41.33
C40 H1C40 H2C40' 48.26
C40' H1C40 H2C40' 84.98
H3C44 H1C44' C44' 157.81
C26 H1C26' C26' 16.26
C26 H1C26' H1C26 70.37
C26' H1C26' H1C26 54.45
C40 H2C40' C40' 43.68
C40 H2C40' H1C40 118.01
C40' H2C40' H1C40 79.49

loop_
_geom_bond_atom_site_label_1
_geom_bond_atom_site_label_2
_geom_bond_distance
O1 C45 1.375(2)
O1 H1 0.883(14)
O2 C46 1.370(2)
O2 H2 0.883(15)
O3 C7 1.365(2)
O3 H3 0.883(16)
O4 C29 1.383(2)
O4 H4 0.883(19)
O5 C14 1.362(2)
O5 H5 0.883(14)
O6 C12 1.369(2)
O6 H6 0.883(16)
N2 C1 1.471(2)
N2 C18 1.491(2)
N2 C35 1.480(2)
N3 C8 1.466(2)
N3 C10 1.468(2)
N3 C26 1.475(7)
N3 C26' 1.50(2)
N4 C1 1.469(2)
N4 C27 1.473(2)
N4 C28 1.469(2)
N1 C10 1.473(2)
N1 C40 1.525(3)
N1 C40' 1.447(10)
N1 C42 1.475(2)
C45 C47 1.384(2)
C45 C13 1.395(3)
C46 C5 1.392(2)
C46 C17 1.400(2)
C47 C3 1.380(3)
C47 H1C47 0.96
C48 C1 1.507(2)
C48 C7 1.396(3)
C48 C30 1.391(3)
C1 H1C1 0.96
C2 C9 1.395(3)
C2 C10 1.509(2)
C2 C14 1.402(2)
C3 C32 1.376(3)
C3 H1C3 0.96
C4 C16 1.379(3)
C4 C39 1.379(3)
C4 H1C4 0.96
C5 C21 1.381(3)
C5 H1C5 0.96
C6 C15 1.373(3)
C6 C33 1.376(3)
C6 H1C6 0.96
C7 C16 1.388(2)
C8 C13 1.505(2)
C8 H1C8 0.96
C8 H2C8 0.96
C9 C33 1.396(3)
C9 H1C9 0.96
C10 H1C10 0.96
C11 C20 1.379(3)
C11 C41 1.371(4)
C11 H1C11 0.96
C12 C19 1.392(3)
C12 C22 1.388(2)
C13 C36 1.385(3)
C14 C15 1.396(2)
C15 H1C15 0.96
C16 H1C16 0.96
C17 C25 1.386(3)
C17 C28 1.506(2)
C18 C27 1.522(3)
C18 C43 1.531(3)
C18 H1C18 0.96
C19 C37 1.372(3)
C19 H1C19 0.96
C20 C34 1.393(2)
C20 H1C20 0.96
C21 C24 1.378(3)
C21 H1C21 0.96
C22 C31 1.392(3)
C22 C35 1.504(3)
C23 C31 1.379(3)
C23 C37 1.381(3)
C23 H1C23 0.96
C24 C25 1.385(2)
C24 H1C24 0.96
C25 H1C25 0.96
C26 C26' 0.277(11)
C26 C40 1.520(6)
C26 C40' 1.479(10)
C26 H1C26 0.96
C26 H2C26 0.96
C26 H1C26' 0.8552
C26' C40 1.436(16)
C26' C40' 1.520(17)
C26' C44' 1.502(15)
C26' H1C26 0.8205
C26' H1C26' 0.96
C27 H1C27 0.96
C27 H2C27 0.96
C28 H1C28 0.96
C28 H2C28 0.96
C29 C34 1.386(3)
C29 C38 1.380(3)
C30 C39 1.390(3)
C30 H1C30 0.96
C31 H1C31 0.96
C32 C36 1.385(2)
C32 H1C32 0.96
C33 H1C33 0.96
C34 C42 1.500(3)
C35 H1C35 0.96
C35 H2C35 0.96
C36 H1C36 0.96
C37 H1C37 0.96
C38 C41 1.388(3)
C38 H1C38 0.96
C39 H1C39 0.96
C40 C40' 0.673(8)
C40 C44 1.502(4)
C40 H1C40 0.96
C40 H2C40' 0.8114
C40' H1C40 0.9475
C40' H1C40' 0.96
C40' H2C40' 0.96
C41 H1C41 0.96
C42 H1C42 0.96
C42 H2C42 0.96
C43 H1C43 0.96
C43 H2C43 0.96
C43 H3C43 0.96
C44 H1C44 0.96
C44 H2C44 0.96
C44 H3C44 0.96
H3C44 H1C44' 0.7529
C44' H1C44' 0.96
C44' H2C44' 0.96
C44' H3C44' 0.96
H1C26 H1C26' 0.8097
H1C40 H2C40' 0.258

loop_
_geom_hbond_atom_site_label_D
_geom_hbond_atom_site_label_H
_geom_hbond_atom_site_label_A
_geom_hbond_site_symmetry_A
_geom_hbond_distance_DH
_geom_hbond_distance_HA
_geom_hbond_distance_DA
_geom_hbond_angle_DHA
_geom_hbond_publ_flag
O1 H1 N3 . 0.883(14) 1.838(16) 2.6344(17) 148.9(19) y
O2 H2 N4 . 0.883(15) 1.937(16) 2.7360(17) 149.7(18) y
O3 H3 N2 . 0.883(16) 1.839(17) 2.6680(17) 155.5(19) y
O4 H4 N1 . 0.883(19) 1.849(19) 2.646(2) 149.0(14) y
O1 H1 O5 . 0.883(14) 2.472(19) 3.0381(18) 122.4(16) y
O4 H4 O5 . 0.883(14) 2.523(17) 3.1167(15) 125.3(15) y
O5 H5 O1 3_755 0.883(14) 1.930(15) 2.8108(18) 174.9(16) y
O6 H6 O4 4_555 0.883(16) 1.907(14) 2.746(2) 157.9(18) y
C26 H1C26 C44' . 0.96 1.19 1.769(9) 109.96 ?
C26' H1C26 C44' . 0.82 1.19 1.502(15) 94.63 ?
C44' H1C26 N3 . 1.19 2.01 2.504(9) 99.67 ?
C44' H1C26 C26 . 1.19 0.96 1.769(9) 109.96 ?
C44' H1C26 C26' . 1.19 0.82 1.502(15) 94.63 ?
C40' H1C40 C44 . 0.95 1.94 2.169(9) 90.47 ?
C44 H1C44' C44' . 1.15 0.96 1.680(9) 105.31 ?
C44' H1C44' C44 . 0.96 1.15 1.680(9) 105.31 ?
C44' H3C44' O1 . 0.96 2.46 3.012(8) 116.14 ?
C40' H2C40' C44 . 0.96 1.71 2.169(9) 105.19 ?
C25 H1C25 O4 3_755 0.96 2.40 3.346(2) 169.82 ?
C35 H2C35 O6 . 0.96 2.37 2.813(2) 107.61 ?
O1 H1 C8 . 0.883(14) 2.352(19) 2.847(2) 115.5(15) ?
O2 H2 C28 . 0.883(15) 2.385(19) 2.896(2) 117.1(15) ?
O3 H3 C1 . 0.883(16) 2.34(2) 2.869(2) 118.5(16) ?
O4 H4 C42 . 0.883(19) 2.355(18) 2.806(2) 111.8(12) ?
